data_4073635
loop_
_publ_author_name
'Tschirschwitz, Steffen'
'L\"onnecke, Peter'
'Hey-Hawkins, Evamarie'

_publ_section_title
;
 Stereoselective Synthesis ofortho-Carbaborane-ContainingP-Chiral
 Phosphanylferrocenes&#x2020;
;
_journal_issue 19
_journal_name_full Organometallics
_journal_page_first 4715
_journal_paper_doi 10.1021/om700503t
_journal_volume 26
_journal_year 2007
_chemical_formula_sum 'C16 H30 B10 Fe N O P'
_chemical_formula_weight 447.33
_chemical_name_systematic
;
 ?
;
_space_group_IT_number 14
_symmetry_cell_setting monoclinic
_symmetry_space_group_name_Hall '-P 2ybc'
_symmetry_space_group_name_H-M 'P 1 21/c 1'
_atom_sites_solution_hydrogens geom
_atom_sites_solution_primary direct
_atom_sites_solution_secondary difmap
_audit_conform_dict_location ftp://ftp.iucr.org/pub/cif_core.dic
_audit_conform_dict_name cif_core.dic
_audit_conform_dict_version 2.3
_audit_creation_date 2006-09-27T19:24:16-00:00
_audit_creation_method 'WinGX routine CIF_UPDATE'
_cell_angle_alpha 90
_cell_angle_beta 91.834(11)
_cell_angle_gamma 90
_cell_formula_units_Z 4
_cell_length_a 10.0871(17)
_cell_length_b 8.615(2)
_cell_length_c 26.168(3)
_cell_measurement_reflns_used 14337
_cell_measurement_temperature 150(2)
_cell_measurement_theta_max 31.8928
_cell_measurement_theta_min 2.5849
_cell_volume 2272.8(7)
_computing_cell_refinement
;
        CrysAlis RED, Oxford Diffraction Ltd.,
        Version 1.171.30.5 (release 12-06-2006 CrysAlis171 .NET)
        (compiled Jun 12 2006,17:01:16)
;
_computing_data_collection
;
        CrysAlis CCD, Oxford Diffraction Ltd.,
        Version 1.171.30.5 (release 12-06-2006 CrysAlis171 .NET)
        (compiled Jun 12 2006,17:01:16)
;
_computing_data_reduction
;
        CrysAlis RED, Oxford Diffraction Ltd.,
        Version 1.171.30.5 (release 12-06-2006 CrysAlis171 .NET)
        (compiled Jun 12 2006,17:01:16)
;
_computing_structure_refinement 'SHELXL-97 (Sheldrick, 1997)'
_diffrn_ambient_temperature 150(2)
_diffrn_detector_area_resol_mean 16.356
_diffrn_measured_fraction_theta_full 0.995
_diffrn_measured_fraction_theta_max 0.995
_diffrn_measurement_device_type 'ccd xcalibur s'
_diffrn_measurement_method '\w scans and \f scans'
_diffrn_orient_matrix_UB_11 0.0194042435
_diffrn_orient_matrix_UB_12 -0.033204261
_diffrn_orient_matrix_UB_13 -0.0234185087
_diffrn_orient_matrix_UB_21 0.0605932787
_diffrn_orient_matrix_UB_22 -0.0246680755
_diffrn_orient_matrix_UB_23 0.0118881146
_diffrn_orient_matrix_UB_31 -0.0300312428
_diffrn_orient_matrix_UB_32 -0.0712065939
_diffrn_orient_matrix_UB_33 0.0068127843
_diffrn_radiation_monochromator graphite
_diffrn_radiation_type MoK\a
_diffrn_radiation_wavelength 0.71073
_diffrn_reflns_av_R_equivalents 0.0354
_diffrn_reflns_av_unetI/netI 0.0379
_diffrn_reflns_limit_h_max 14
_diffrn_reflns_limit_h_min -14
_diffrn_reflns_limit_k_max 12
_diffrn_reflns_limit_k_min -12
_diffrn_reflns_limit_l_max 37
_diffrn_reflns_limit_l_min -37
_diffrn_reflns_number 34300
_diffrn_reflns_theta_full 30.51
_diffrn_reflns_theta_max 30.51
_diffrn_reflns_theta_min 2.59
_exptl_absorpt_coefficient_mu 0.743
_exptl_absorpt_correction_T_max 1
_exptl_absorpt_correction_T_min 0.95857
_exptl_absorpt_correction_type multi-scan
_exptl_absorpt_process_details
;
        CrysAlis RED, Oxford Diffraction Ltd.,
        Version 1.171.30.5 (release 12-06-2006 CrysAlis171 .NET)
        (compiled Jun 12 2006,17:01:16)
        Empirical absorption correction using spherical harmonics,
 implemented in SCALE3 ABSPACK scaling algorithm.
;
_exptl_crystal_colour orange
_exptl_crystal_density_diffrn 1.307
_exptl_crystal_density_method 'not measured'
_exptl_crystal_description plate
_exptl_crystal_F_000 928
_exptl_crystal_size_max 0.2
_exptl_crystal_size_mid 0.2
_exptl_crystal_size_min 0.2
_refine_diff_density_max 0.413
_refine_diff_density_min -0.309
_refine_diff_density_rms 0.055
_refine_ls_extinction_method none
_refine_ls_goodness_of_fit_ref 1.051
_refine_ls_hydrogen_treatment mixed
_refine_ls_matrix_type full
_refine_ls_number_parameters 380
_refine_ls_number_reflns 6912
_refine_ls_number_restraints 0
_refine_ls_restrained_S_all 1.051
_refine_ls_R_factor_all 0.0505
_refine_ls_R_factor_gt 0.032
_refine_ls_shift/su_max 0.014
_refine_ls_shift/su_mean 0
_refine_ls_structure_factor_coef Fsqd
_refine_ls_weighting_details 'calc w=1/[\s^2^(Fo^2^)+(0.0406P)^2^+0.0000P] where P=(Fo^2^+2Fc^2^)/3'
_refine_ls_weighting_scheme calc
_refine_ls_wR_factor_gt 0.072
_refine_ls_wR_factor_ref 0.079
_reflns_number_gt 5273
_reflns_number_total 6912
_reflns_threshold_expression >2sigma(I)
_cod_data_source_file om700503t-file005.cif
_cod_data_source_block x0029fin
_cod_original_cell_volume 2273.0(7)
_cod_original_sg_symbol_H-M P2(1)/c
_cod_database_code 4073635

loop_
_symmetry_equiv_pos_as_xyz
'x, y, z'
'-x, y+1/2, -z+1/2'
'-x, -y, -z'
'x, -y-1/2, z-1/2'

loop_
_atom_site_label
_atom_site_type_symbol
_atom_site_fract_x
_atom_site_fract_y
_atom_site_fract_z
_atom_site_U_iso_or_equiv
_atom_site_adp_type
_atom_site_occupancy
_atom_site_symmetry_multiplicity
_atom_site_calc_flag
_atom_site_refinement_flags
Fe1 Fe 0.655426(18) 1.16784(2) 0.144279(8) 0.01949(6) Uani 1 1 d .
P1 P 0.87423(3) 0.89685(4) 0.181323(13) 0.01788(8) Uani 1 1 d .
O1 O 0.75877(10) 0.76483(12) 0.18065(4) 0.0242(2) Uani 1 1 d .
N1 N 0.70683(11) 0.75973(14) 0.04417(4) 0.0208(2) Uani 1 1 d .
C1 C 1.00891(13) 0.79015(15) 0.14737(5) 0.0166(3) Uani 1 1 d .
C2 C 0.98702(14) 0.69740(18) 0.09295(6) 0.0245(3) Uani 1 1 d .
C3 C 0.81177(13) 1.02478(15) 0.13219(5) 0.0178(3) Uani 1 1 d .
C4 C 0.71232(13) 1.00970(16) 0.09144(5) 0.0196(3) Uani 1 1 d .
C5 C 0.69740(15) 1.15910(18) 0.06840(6) 0.0247(3) Uani 1 1 d .
C6 C 0.78372(15) 1.26501(18) 0.09402(6) 0.0262(3) Uani 1 1 d .
C7 C 0.85342(14) 1.18475(16) 0.13330(6) 0.0227(3) Uani 1 1 d .
C8 C 0.58557(15) 1.11756(19) 0.21480(6) 0.0281(3) Uani 1 1 d .
C9 C 0.61238(16) 1.27799(18) 0.21118(6) 0.0272(3) Uani 1 1 d .
C10 C 0.53332(18) 1.3384(2) 0.17046(7) 0.0356(4) Uani 1 1 d .
C11 C 0.45778(17) 1.2155(3) 0.14908(7) 0.0432(5) Uani 1 1 d .
C12 C 0.49063(16) 1.0788(2) 0.17650(7) 0.0378(4) Uani 1 1 d .
C13 C 0.63320(14) 0.86948(18) 0.07579(6) 0.0224(3) Uani 1 1 d .
C14 C 0.74214(19) 0.8292(2) -0.00421(6) 0.0332(4) Uani 1 1 d .
C15 C 0.62696(17) 0.62093(19) 0.03504(7) 0.0304(3) Uani 1 1 d .
C16 C 0.7295(2) 0.6943(2) 0.22877(7) 0.0442(5) Uani 1 1 d .
H16A H 0.7915 0.6088 0.2358 0.066 Uiso 1 1 calc R
H16B H 0.6385 0.6542 0.2273 0.066 Uiso 1 1 calc R
H16C H 0.7384 0.7719 0.2561 0.066 Uiso 1 1 calc R
B1 B 1.16549(15) 0.8651(2) 0.15190(6) 0.0226(3) Uani 1 1 d .
B2 B 1.27281(16) 0.7014(2) 0.15144(7) 0.0248(3) Uani 1 1 d .
B3 B 1.24605(16) 0.6026(2) 0.09286(7) 0.0272(4) Uani 1 1 d .
B4 B 1.12299(17) 0.7045(2) 0.05651(7) 0.0312(4) Uani 1 1 d .
B5 B 1.07343(16) 0.8678(2) 0.09272(6) 0.0253(4) Uani 1 1 d .
B6 B 1.24139(16) 0.8096(2) 0.09444(7) 0.0257(4) Uani 1 1 d .
B7 B 1.12337(16) 0.69426(19) 0.18544(6) 0.0234(3) Uani 1 1 d .
B8 B 1.17251(17) 0.5313(2) 0.14918(7) 0.0284(4) Uani 1 1 d .
B9 B 1.08038(17) 0.5347(2) 0.09016(8) 0.0316(4) Uani 1 1 d .
B10 B 1.00454(17) 0.59040(19) 0.14747(7) 0.0250(3) Uani 1 1 d .
H2 H 0.8972(17) 0.7070(18) 0.0776(6) 0.027(4) Uiso 1 1 d .
H1X H 1.1766(15) 0.9714(18) 0.1722(6) 0.023(4) Uiso 1 1 d .
H2X H 1.3682(16) 0.7031(18) 0.1714(6) 0.026(4) Uiso 1 1 d .
H3X H 1.3239(19) 0.536(2) 0.0748(7) 0.051(6) Uiso 1 1 d .
H5 H 0.6428(16) 1.1823(18) 0.0426(7) 0.024(4) Uiso 1 1 d .
H4X H 1.1073(18) 0.718(2) 0.0144(7) 0.040(5) Uiso 1 1 d .
H6 H 0.7924(17) 1.370(2) 0.0859(7) 0.035(5) Uiso 1 1 d .
H5X H 1.0280(16) 0.9666(19) 0.0759(6) 0.031(4) Uiso 1 1 d .
H7 H 0.9197(16) 1.2259(19) 0.1578(6) 0.025(4) Uiso 1 1 d .
H6X H 1.3142(18) 0.882(2) 0.0796(7) 0.037(5) Uiso 1 1 d .
H8 H 0.6319(19) 1.046(2) 0.2394(7) 0.044(5) Uiso 1 1 d .
H7X H 1.1105(16) 0.7012(18) 0.2275(6) 0.026(4) Uiso 1 1 d .
H9 H 0.6771(17) 1.3301(19) 0.2321(7) 0.034(5) Uiso 1 1 d .
H8X H 1.1952(15) 0.4241(19) 0.1671(6) 0.026(4) Uiso 1 1 d .
H10 H 0.5420(19) 1.443(2) 0.1599(7) 0.048(6) Uiso 1 1 d .
H9X H 1.0365(18) 0.437(2) 0.0697(7) 0.043(5) Uiso 1 1 d .
H11 H 0.403(2) 1.225(2) 0.1203(8) 0.053(6) Uiso 1 1 d .
H10X H 0.9202(18) 0.535(2) 0.1615(6) 0.040(5) Uiso 1 1 d .
H12 H 0.4563(19) 0.985(2) 0.1702(7) 0.046(6) Uiso 1 1 d .
H13A H 0.5487(18) 0.900(2) 0.0579(6) 0.033(5) Uiso 1 1 d .
H13B H 0.6061(15) 0.8112(18) 0.1058(6) 0.022(4) Uiso 1 1 d .
H14A H 0.7873(19) 0.759(2) -0.0245(7) 0.045(5) Uiso 1 1 d .
H14B H 0.8031(19) 0.922(2) 0.0013(7) 0.044(5) Uiso 1 1 d .
H14C H 0.669(2) 0.869(2) -0.0247(8) 0.047(6) Uiso 1 1 d .
H15A H 0.6780(16) 0.5476(19) 0.0158(6) 0.027(4) Uiso 1 1 d .
H15B H 0.543(2) 0.646(2) 0.0166(7) 0.041(5) Uiso 1 1 d .
H15C H 0.6059(17) 0.574(2) 0.0689(7) 0.032(5) Uiso 1 1 d .

loop_
_atom_site_aniso_label
_atom_site_aniso_U_11
_atom_site_aniso_U_22
_atom_site_aniso_U_33
_atom_site_aniso_U_23
_atom_site_aniso_U_13
_atom_site_aniso_U_12
Fe1 0.01675(10) 0.01973(11) 0.02192(10) -0.00312(8) -0.00020(7) 0.00290(8)
P1 0.01863(17) 0.01749(17) 0.01766(16) -0.00081(13) 0.00264(13) 0.00103(13)
O1 0.0230(5) 0.0220(5) 0.0282(5) 0.0037(4) 0.0085(4) -0.0029(4)
N1 0.0203(6) 0.0239(6) 0.0182(5) -0.0048(5) -0.0005(4) 0.0008(5)
C1 0.0161(6) 0.0179(6) 0.0160(6) -0.0003(5) 0.0005(5) 0.0009(5)
C2 0.0164(6) 0.0370(9) 0.0200(7) -0.0079(6) -0.0003(5) 0.0014(6)
C3 0.0147(6) 0.0177(6) 0.0211(6) -0.0002(5) 0.0030(5) 0.0001(5)
C4 0.0179(6) 0.0223(7) 0.0189(6) -0.0021(5) 0.0030(5) 0.0020(5)
C5 0.0243(7) 0.0286(8) 0.0213(7) 0.0034(6) 0.0014(6) 0.0064(6)
C6 0.0261(7) 0.0193(7) 0.0332(8) 0.0056(6) 0.0033(6) 0.0008(6)
C7 0.0184(6) 0.0196(7) 0.0302(8) -0.0004(6) 0.0014(6) -0.0015(5)
C8 0.0277(8) 0.0272(8) 0.0300(8) -0.0040(7) 0.0100(6) 0.0027(6)
C9 0.0316(8) 0.0247(8) 0.0252(7) -0.0080(6) -0.0004(6) 0.0032(6)
C10 0.0421(10) 0.0338(9) 0.0308(8) -0.0028(7) 0.0017(7) 0.0213(8)
C11 0.0222(8) 0.0753(14) 0.0319(9) -0.0206(9) -0.0035(7) 0.0184(8)
C12 0.0232(8) 0.0458(11) 0.0453(10) -0.0223(9) 0.0146(7) -0.0084(7)
C13 0.0161(6) 0.0281(8) 0.0228(7) -0.0054(6) 0.0006(5) -0.0009(5)
C14 0.0431(10) 0.0368(10) 0.0200(7) -0.0034(7) 0.0050(7) -0.0006(8)
C15 0.0310(8) 0.0267(8) 0.0331(9) -0.0064(7) -0.0046(7) -0.0014(7)
C16 0.0649(13) 0.0321(9) 0.0371(10) 0.0042(7) 0.0280(9) -0.0103(8)
B1 0.0171(7) 0.0239(8) 0.0269(8) -0.0026(6) 0.0000(6) -0.0019(6)
B2 0.0186(7) 0.0309(9) 0.0247(8) -0.0007(7) -0.0024(6) 0.0037(6)
B3 0.0189(8) 0.0347(10) 0.0280(9) -0.0053(8) 0.0031(6) 0.0038(7)
B4 0.0196(8) 0.0555(12) 0.0186(8) -0.0046(8) 0.0029(6) 0.0055(8)
B5 0.0209(8) 0.0319(9) 0.0233(8) 0.0099(7) 0.0053(6) 0.0044(7)
B6 0.0172(7) 0.0323(9) 0.0278(8) 0.0044(7) 0.0051(6) 0.0002(6)
B7 0.0225(8) 0.0264(9) 0.0212(8) 0.0024(6) -0.0008(6) 0.0057(6)
B8 0.0261(9) 0.0228(9) 0.0365(10) 0.0015(7) 0.0066(7) 0.0075(7)
B9 0.0216(8) 0.0329(10) 0.0406(10) -0.0154(8) 0.0057(7) 0.0006(7)
B10 0.0236(8) 0.0174(8) 0.0343(9) -0.0037(7) 0.0077(7) -0.0007(6)

loop_
_atom_type_symbol
_atom_type_description
_atom_type_scat_dispersion_real
_atom_type_scat_dispersion_imag
_atom_type_scat_source
Fe Fe 0.3463 0.8444 'International Tables Vol C Tables 4.2.6.8 and 6.1.1.4'
P P 0.1023 0.0942 'International Tables Vol C Tables 4.2.6.8 and 6.1.1.4'
O O 0.0106 0.006 'International Tables Vol C Tables 4.2.6.8 and 6.1.1.4'
N N 0.0061 0.0033 'International Tables Vol C Tables 4.2.6.8 and 6.1.1.4'
C C 0.0033 0.0016 'International Tables Vol C Tables 4.2.6.8 and 6.1.1.4'
B B 0.0013 0.0007 'International Tables Vol C Tables 4.2.6.8 and 6.1.1.4'
H H 0 0 'International Tables Vol C Tables 4.2.6.8 and 6.1.1.4'

loop_
_geom_angle_atom_site_label_1
_geom_angle_atom_site_label_2
_geom_angle_atom_site_label_3
_geom_angle
C7 Fe1 C3 41.51(5)
C7 Fe1 C4 69.66(6)
C3 Fe1 C4 41.62(5)
C7 Fe1 C12 154.68(7)
C3 Fe1 C12 118.88(7)
C4 Fe1 C12 106.28(6)
C7 Fe1 C11 163.65(8)
C3 Fe1 C11 153.40(7)
C4 Fe1 C11 118.22(7)
C12 Fe1 C11 40.52(8)
C7 Fe1 C8 120.79(7)
C3 Fe1 C8 107.67(6)
C4 Fe1 C8 125.75(6)
C12 Fe1 C8 40.25(7)
C11 Fe1 C8 67.77(8)
C7 Fe1 C5 68.30(6)
C3 Fe1 C5 68.96(6)
C4 Fe1 C5 40.94(6)
C12 Fe1 C5 125.80(7)
C11 Fe1 C5 107.45(7)
C8 Fe1 C5 163.24(7)
C7 Fe1 C9 108.88(7)
C3 Fe1 C9 126.85(6)
C4 Fe1 C9 164.02(6)
C12 Fe1 C9 67.85(7)
C11 Fe1 C9 67.71(7)
C8 Fe1 C9 40.37(6)
C5 Fe1 C9 154.47(6)
C7 Fe1 C10 126.85(7)
C3 Fe1 C10 164.51(7)
C4 Fe1 C10 153.13(7)
C12 Fe1 C10 67.96(8)
C11 Fe1 C10 40.30(8)
C8 Fe1 C10 67.78(7)
C5 Fe1 C10 119.75(7)
C9 Fe1 C10 40.24(7)
C7 Fe1 C6 40.32(6)
C3 Fe1 C6 68.88(6)
C4 Fe1 C6 68.95(6)
C12 Fe1 C6 163.33(7)
C11 Fe1 C6 126.42(8)
C8 Fe1 C6 155.23(7)
C5 Fe1 C6 40.41(6)
C9 Fe1 C6 120.89(7)
C10 Fe1 C6 108.64(7)
O1 P1 C3 100.77(6)
O1 P1 C1 100.39(6)
C3 P1 C1 101.75(6)
C16 O1 P1 116.93(11)
C14 N1 C15 110.14(13)
C14 N1 C13 111.52(13)
C15 N1 C13 109.44(11)
C2 C1 B1 110.06(10)
C2 C1 B7 109.83(11)
B1 C1 B7 62.43(9)
C2 C1 B10 60.79(9)
B1 C1 B10 113.69(11)
B7 C1 B10 62.22(10)
C2 C1 B5 60.90(9)
B1 C1 B5 62.49(9)
B7 C1 B5 113.84(11)
B10 C1 B5 113.54(11)
C2 C1 P1 124.54(9)
B1 C1 P1 117.50(9)
B7 C1 P1 116.31(9)
B10 C1 P1 117.88(9)
B5 C1 P1 119.87(9)
C1 C2 B9 112.41(12)
C1 C2 B4 112.41(11)
B9 C2 B4 62.91(11)
C1 C2 B10 61.93(9)
B9 C2 B10 62.91(10)
B4 C2 B10 115.24(12)
C1 C2 B5 61.97(9)
B9 C2 B5 115.31(12)
B4 C2 B5 62.93(10)
B10 C2 B5 115.42(12)
C1 C2 H2 114.2(9)
B9 C2 H2 124.0(9)
B4 C2 H2 121.3(9)
B10 C2 H2 117.2(9)
B5 C2 H2 112.9(9)
C7 C3 C4 107.20(12)
C7 C3 P1 118.57(11)
C4 C3 P1 133.88(10)
C7 C3 Fe1 69.17(8)
C4 C3 Fe1 69.28(7)
P1 C3 Fe1 121.16(7)
C5 C4 C3 106.96(12)
C5 C4 C13 124.32(13)
C3 C4 C13 128.68(13)
C5 C4 Fe1 69.84(8)
C3 C4 Fe1 69.10(7)
C13 C4 Fe1 124.47(9)
C6 C5 C4 109.04(13)
C6 C5 Fe1 70.10(9)
C4 C5 Fe1 69.22(8)
C6 C5 H5 125.3(10)
C4 C5 H5 125.7(10)
Fe1 C5 H5 126.3(10)
C7 C6 C5 108.33(13)
C7 C6 Fe1 69.05(8)
C5 C6 Fe1 69.49(8)
C7 C6 H6 126.5(11)
C5 C6 H6 125.2(11)
Fe1 C6 H6 127.4(11)
C6 C7 C3 108.46(13)
C6 C7 Fe1 70.63(9)
C3 C7 Fe1 69.33(7)
C6 C7 H7 128.0(10)
C3 C7 H7 123.6(10)
Fe1 C7 H7 126.0(9)
C12 C8 C9 108.22(16)
C12 C8 Fe1 69.69(10)
C9 C8 Fe1 70.09(9)
C12 C8 H8 127.5(11)
C9 C8 H8 124.2(11)
Fe1 C8 H8 123.1(10)
C8 C9 C10 107.90(15)
C8 C9 Fe1 69.54(9)
C10 C9 Fe1 69.87(9)
C8 C9 H9 123.5(10)
C10 C9 H9 128.5(11)
Fe1 C9 H9 123.4(10)
C11 C10 C9 107.93(17)
C11 C10 Fe1 69.62(9)
C9 C10 Fe1 69.89(9)
C11 C10 H10 130.7(12)
C9 C10 H10 121.1(12)
Fe1 C10 H10 121.5(12)
C10 C11 C12 108.04(16)
C10 C11 Fe1 70.09(10)
C12 C11 Fe1 69.53(9)
C10 C11 H11 123.9(13)
C12 C11 H11 127.8(13)
Fe1 C11 H11 122.0(13)
C8 C12 C11 107.92(16)
C8 C12 Fe1 70.06(9)
C11 C12 Fe1 69.95(10)
C8 C12 H12 126.9(13)
C11 C12 H12 125.2(13)
Fe1 C12 H12 125.5(12)
N1 C13 C4 113.43(11)
N1 C13 H13A 110.1(10)
C4 C13 H13A 111.0(10)
N1 C13 H13B 106.3(9)
C4 C13 H13B 110.8(9)
H13A C13 H13B 104.7(13)
N1 C14 H14A 111.5(12)
N1 C14 H14B 111.3(10)
H14A C14 H14B 106.5(15)
N1 C14 H14C 115.4(12)
H14A C14 H14C 107.1(17)
H14B C14 H14C 104.4(15)
N1 C15 H15A 108.7(10)
N1 C15 H15B 111.5(11)
H15A C15 H15B 110.6(15)
N1 C15 H15C 108.6(10)
H15A C15 H15C 109.0(13)
H15B C15 H15C 108.3(14)
O1 C16 H16A 109.5
O1 C16 H16B 109.5
H16A C16 H16B 109.5
O1 C16 H16C 109.5
H16A C16 H16C 109.5
H16B C16 H16C 109.5
C1 B1 B7 58.95(9)
C1 B1 B6 105.22(11)
B7 B1 B6 108.22(12)
C1 B1 B5 59.26(9)
B7 B1 B5 108.37(12)
B6 B1 B5 59.58(9)
C1 B1 B2 105.16(12)
B7 B1 B2 60.02(10)
B6 B1 B2 60.09(9)
B5 B1 B2 107.77(12)
C1 B1 H1X 116.3(8)
B7 B1 H1X 119.4(8)
B6 B1 H1X 127.9(8)
B5 B1 H1X 117.9(8)
B2 B1 H1X 129.2(8)
B3 B2 B7 108.03(12)
B3 B2 B1 108.18(12)
B7 B2 B1 59.83(9)
B3 B2 B6 60.46(10)
B7 B2 B6 107.88(11)
B1 B2 B6 59.85(9)
B3 B2 B8 60.24(10)
B7 B2 B8 59.84(9)
B1 B2 B8 107.91(12)
B6 B2 B8 108.52(12)
B3 B2 H2X 122.3(8)
B7 B2 H2X 121.0(8)
B1 B2 H2X 121.3(8)
B6 B2 H2X 122.1(8)
B8 B2 H2X 121.6(8)
B2 B3 B9 108.17(12)
B2 B3 B4 108.17(12)
B9 B3 B4 59.88(11)
B2 B3 B8 60.27(10)
B9 B3 B8 60.07(11)
B4 B3 B8 108.18(12)
B2 B3 B6 60.11(10)
B9 B3 B6 107.80(12)
B4 B3 B6 59.91(11)
B8 B3 B6 108.27(12)
B2 B3 H3X 122.5(10)
B9 B3 H3X 120.0(10)
B4 B3 H3X 121.9(10)
B8 B3 H3X 120.2(10)
B6 B3 H3X 123.6(10)
C2 B4 B9 58.41(10)
C2 B4 B3 104.19(12)
B9 B4 B3 59.98(11)
C2 B4 B6 104.21(11)
B9 B4 B6 108.26(13)
B3 B4 B6 60.39(10)
C2 B4 B5 58.84(9)
B9 B4 B5 108.22(12)
B3 B4 B5 108.07(12)
B6 B4 B5 59.60(10)
C2 B4 H4X 117.9(9)
B9 B4 H4X 123.3(10)
B3 B4 H4X 131.1(9)
B6 B4 H4X 124.9(10)
B5 B4 H4X 114.3(10)
C2 B5 C1 57.13(8)
C2 B5 B6 104.19(12)
C1 B5 B6 104.82(11)
C2 B5 B1 103.75(11)
C1 B5 B1 58.26(9)
B6 B5 B1 60.05(10)
C2 B5 B4 58.23(10)
C1 B5 B4 104.77(12)
B6 B5 B4 60.19(10)
B1 B5 B4 107.80(12)
C2 B5 H5X 118.7(9)
C1 B5 H5X 119.2(9)
B6 B5 H5X 130.0(9)
B1 B5 H5X 125.5(9)
B4 B5 H5X 122.8(9)
B5 B6 B1 60.37(9)
B5 B6 B4 60.21(10)
B1 B6 B4 108.07(11)
B5 B6 B2 108.38(11)
B1 B6 B2 60.06(9)
B4 B6 B2 107.45(12)
B5 B6 B3 108.01(12)
B1 B6 B3 107.53(12)
B4 B6 B3 59.70(10)
B2 B6 B3 59.43(10)
B5 B6 H6X 120.2(10)
B1 B6 H6X 118.6(10)
B4 B6 H6X 124.3(10)
B2 B6 H6X 121.0(10)
B3 B6 H6X 124.7(10)
C1 B7 B10 59.13(9)
C1 B7 B1 58.61(9)
B10 B7 B1 108.04(12)
C1 B7 B8 105.37(12)
B10 B7 B8 59.78(10)
B1 B7 B8 108.46(12)
C1 B7 B2 105.01(11)
B10 B7 B2 107.81(12)
B1 B7 B2 60.15(9)
B8 B7 B2 60.21(10)
C1 B7 H7X 116.8(8)
B10 B7 H7X 118.9(8)
B1 B7 H7X 118.8(8)
B8 B7 H7X 127.9(8)
B2 B7 H7X 128.4(9)
B10 B8 B7 60.13(9)
B10 B8 B9 59.95(10)
B7 B8 B9 107.75(12)
B10 B8 B3 107.71(13)
B7 B8 B3 107.52(12)
B9 B8 B3 59.68(10)
B10 B8 B2 107.88(12)
B7 B8 B2 59.95(10)
B9 B8 B2 107.24(13)
B3 B8 B2 59.49(10)
B10 B8 H8X 117.1(8)
B7 B8 H8X 121.0(9)
B9 B8 H8X 119.9(9)
B3 B8 H8X 125.3(8)
B2 B8 H8X 126.1(9)
C2 B9 B4 58.68(10)
C2 B9 B3 104.51(13)
B4 B9 B3 60.13(10)
C2 B9 B10 58.85(9)
B4 B9 B10 108.41(12)
B3 B9 B10 108.02(13)
C2 B9 B8 104.61(12)
B4 B9 B8 108.52(13)
B3 B9 B8 60.25(10)
B10 B9 B8 59.78(10)
C2 B9 H9X 116.4(10)
B4 B9 H9X 119.8(10)
B3 B9 H9X 130.3(10)
B10 B9 H9X 116.7(9)
B8 B9 H9X 127.8(10)
C2 B10 C1 57.29(8)
C2 B10 B8 104.52(11)
C1 B10 B8 105.26(12)
C2 B10 B7 104.26(11)
C1 B10 B7 58.66(9)
B8 B10 B7 60.09(10)
C2 B10 B9 58.24(10)
C1 B10 B9 104.95(12)
B8 B10 B9 60.27(10)
B7 B10 B9 107.97(12)
C2 B10 H10X 118.4(10)
C1 B10 H10X 118.4(10)
B8 B10 H10X 130.2(10)
B7 B10 H10X 124.9(10)
B9 B10 H10X 123.3(10)

loop_
_geom_bond_atom_site_label_1
_geom_bond_atom_site_label_2
_geom_bond_distance
Fe1 C7 2.0321(14)
Fe1 C3 2.0343(13)
Fe1 C4 2.0367(13)
Fe1 C12 2.0378(16)
Fe1 C11 2.0433(17)
Fe1 C8 2.0427(15)
Fe1 C5 2.0449(15)
Fe1 C9 2.0499(15)
Fe1 C10 2.0495(16)
Fe1 C6 2.0529(15)
P1 O1 1.6275(11)
P1 C3 1.7925(14)
P1 C1 1.8861(13)
O1 C16 1.4374(18)
N1 C14 1.4548(19)
N1 C15 1.457(2)
N1 C13 1.4730(18)
C1 C2 1.6416(19)
C1 B1 1.707(2)
C1 B7 1.713(2)
C1 B10 1.722(2)
C1 B5 1.725(2)
C2 B9 1.692(2)
C2 B4 1.696(2)
C2 B10 1.703(2)
C2 B5 1.708(2)
C2 H2 0.982(17)
C3 C7 1.4409(19)
C3 C4 1.4462(19)
C4 C5 1.427(2)
C4 C13 1.498(2)
C5 C6 1.415(2)
C5 H5 0.881(17)
C6 C7 1.408(2)
C6 H6 0.930(18)
C7 H7 0.978(17)
C8 C12 1.404(2)
C8 C9 1.412(2)
C8 H8 0.996(19)
C9 C10 1.410(2)
C9 H9 0.952(18)
C10 C11 1.410(3)
C10 H10 0.94(2)
C11 C12 1.413(3)
C11 H11 0.92(2)
C12 H12 0.89(2)
C13 H13A 0.994(18)
C13 H13B 0.979(15)
C14 H14A 0.933(19)
C14 H14B 1.01(2)
C14 H14C 0.96(2)
C15 H15A 0.967(17)
C15 H15B 0.99(2)
C15 H15C 1.005(17)
C16 H16A 0.98
C16 H16B 0.98
C16 H16C 0.98
B1 B7 1.773(2)
B1 B6 1.775(2)
B1 B5 1.780(2)
B1 B2 1.778(2)
B1 H1X 1.064(15)
B2 B3 1.767(2)
B2 B7 1.776(2)
B2 B6 1.779(2)
B2 B8 1.781(3)
B2 H2X 1.080(17)
B3 B9 1.770(2)
B3 B4 1.773(3)
B3 B8 1.780(2)
B3 B6 1.785(3)
B3 H3X 1.092(19)
B4 B9 1.768(3)
B4 B6 1.776(3)
B4 B5 1.777(3)
B4 H4X 1.113(18)
B5 B6 1.766(2)
B5 H5X 1.057(17)
B6 H6X 1.049(17)
B7 B10 1.774(3)
B7 B8 1.774(2)
B7 H7X 1.114(16)
B8 B10 1.768(2)
B8 B9 1.777(3)
B8 H8X 1.058(17)
B9 B10 1.771(2)
B9 H9X 1.083(19)
B10 H10X 1.052(17)
